data_1554280
loop_
_publ_author_name
'Yao, Wei'
'Sun, Mingtai'
'Zhang, Yuannian'
'Yang, Hui'
'Liang, Dong'
'Wu, Haixia'
'Ni, Runyan'
'Wong, Ming Wah'
'Huang, Dejian'

_publ_section_title
;
 Photo-induced C--H bond activation of N,N&#x2032;-dialkylethylenediamine
 upon aza-Michael addition to 1,8-pyrenedione: facile synthesis of
 fluorescent pyrene derivatives
;
_journal_issue 10
_journal_name_full 'Organic Chemistry Frontiers'
_journal_page_first 1679
_journal_paper_doi 10.1039/C8QO00183A
_journal_volume 5
_journal_year 2018
_chemical_formula_sum 'C20 H14 N2 O2'
_chemical_formula_weight 314.33
_space_group_crystal_system orthorhombic
_space_group_IT_number 29
_space_group_name_Hall 'P 2c -2ac'
_space_group_name_H-M_alt 'P c a 21'
_atom_sites_solution_hydrogens geom
_audit_creation_method SHELXL-2014/6
_audit_update_record
;
2016-09-02 deposited with the CCDC.
2018-03-27 downloaded from the CCDC.
;
_cell_angle_alpha 90
_cell_angle_beta 90
_cell_angle_gamma 90
_cell_formula_units_Z 8
_cell_length_a 16.9028(8)
_cell_length_b 16.5253(7)
_cell_length_c 9.9901(4)
_cell_measurement_reflns_used 9940
_cell_measurement_temperature 100(2)
_cell_measurement_theta_max 28.29
_cell_measurement_theta_min 2.41
_cell_volume 2790.5(2)
_computing_cell_refinement 'Bruker SAINT'
_computing_data_collection 'Bruker APEX2'
_computing_data_reduction 'Bruker SAINT'
_computing_molecular_graphics 'Bruker SHELXTL'
_computing_publication_material 'Bruker SHELXTL'
_computing_structure_refinement 'SHELXL-2014/6 (Sheldrick, 2014)'
_computing_structure_solution 'SHELXS-97 (Sheldrick 2008)'
_diffrn_ambient_temperature 100(2)
_diffrn_measured_fraction_theta_full 0.998
_diffrn_measured_fraction_theta_max 0.995
_diffrn_measurement_device_type 'Bruker D8 Venture'
_diffrn_measurement_method '\f and \w scans'
_diffrn_radiation_type MoK\a
_diffrn_radiation_wavelength 0.71073
_diffrn_reflns_av_R_equivalents 0.0319
_diffrn_reflns_av_unetI/netI 0.0252
_diffrn_reflns_Laue_measured_fraction_full 0.998
_diffrn_reflns_Laue_measured_fraction_max 0.995
_diffrn_reflns_limit_h_max 22
_diffrn_reflns_limit_h_min -22
_diffrn_reflns_limit_k_max 22
_diffrn_reflns_limit_k_min -21
_diffrn_reflns_limit_l_max 13
_diffrn_reflns_limit_l_min -12
_diffrn_reflns_number 37328
_diffrn_reflns_point_group_measured_fraction_full 0.999
_diffrn_reflns_point_group_measured_fraction_max 0.992
_diffrn_reflns_theta_full 25.242
_diffrn_reflns_theta_max 28.353
_diffrn_reflns_theta_min 2.410
_diffrn_source 'Sealed Microfocusing Source'
_exptl_absorpt_coefficient_mu 0.098
_exptl_absorpt_correction_T_max 0.7457
_exptl_absorpt_correction_T_min 0.7144
_exptl_absorpt_correction_type multi-scan
_exptl_absorpt_process_details 'Sadabs, (Sheldrick 2012)'
_exptl_crystal_colour Yellow
_exptl_crystal_density_diffrn 1.496
_exptl_crystal_density_meas ?
_exptl_crystal_density_method 'Not Measured'
_exptl_crystal_description Block
_exptl_crystal_F_000 1312
_exptl_crystal_size_max 0.310
_exptl_crystal_size_mid 0.310
_exptl_crystal_size_min 0.180
_refine_diff_density_max 0.447
_refine_diff_density_min -0.426
_refine_diff_density_rms 0.062
_refine_ls_abs_structure_details
; 
 Flack x determined using 2666 quotients [(I+)-(I-)]/[(I+)+(I-)] 
 (Parsons, Flack and Wagner, Acta Cryst. B69 (2013) 249-259). 
;
_refine_ls_abs_structure_Flack -0.3(3)
_refine_ls_extinction_method none
_refine_ls_goodness_of_fit_ref 1.597
_refine_ls_hydrogen_treatment constr
_refine_ls_matrix_type full
_refine_ls_number_parameters 625
_refine_ls_number_reflns 6914
_refine_ls_number_restraints 1106
_refine_ls_restrained_S_all 1.666
_refine_ls_R_factor_all 0.0688
_refine_ls_R_factor_gt 0.0592
_refine_ls_shift/su_max 0.000
_refine_ls_shift/su_mean 0.000
_refine_ls_structure_factor_coef Fsqd
_refine_ls_weighting_details 'w=1/[\s^2^(Fo^2^)+(0.0507P)^2^+0.6384P] where P=(Fo^2^+2Fc^2^)/3'
_refine_ls_weighting_scheme calc
_refine_ls_wR_factor_gt 0.1431
_refine_ls_wR_factor_ref 0.1482
_reflns_Friedel_coverage 0.884
_reflns_Friedel_fraction_full 1.000
_reflns_Friedel_fraction_max 0.988
_reflns_number_gt 6152
_reflns_number_total 6914
_reflns_threshold_expression 'I > 2\s(I)'
_cod_data_source_file c8qo00183a2.cif
_cod_data_source_block F197
_cod_depositor_comments
;
The following automatic conversions were performed:

data item '_exptl_absorpt_correction_type' value 'Multi-scan' was
changed to 'multi-scan' in accordance with the
/home/saulius/struct/COD-crude-data/automatic-downloads/DataCite-retrospective/RSC/depositions/lib/dictionaries/cif_core.dic
dictionary named 'cif_core.dic' version 2.4.2 last updated on
2011-04-26.

data item '_exptl_crystal_density_meas' value 'Not Measured' was
changed to '?' -- the value is perceived as not measured.

Automatic conversion script
Id: cif_fix_values 6909 2019-04-08 15:41:33Z antanas 
;
_cod_database_code 1554280
_shelx_space_group_comment
; 
The symmetry employed for this shelxl refinement is uniquely defined 
by the following loop, which should always be used as a source of 
symmetry information in preference to the above space-group names. 
They are only intended as comments. 
;
_shelx_estimated_absorpt_t_min 0.970
_shelx_estimated_absorpt_t_max 0.983
_shelxl_version_number 2014/6

loop_
_space_group_symop_operation_xyz
'x, y, z'
'-x, -y, z+1/2'
'-x+1/2, y, z+1/2'
'x+1/2, -y, z'

loop_
_atom_site_label
_atom_site_type_symbol
_atom_site_fract_x
_atom_site_fract_y
_atom_site_fract_z
_atom_site_U_iso_or_equiv
_atom_site_adp_type
_atom_site_occupancy
_atom_site_site_symmetry_order
_atom_site_calc_flag
_atom_site_refinement_flags_posn
_atom_site_refinement_flags_adp
_atom_site_refinement_flags_occupancy
_atom_site_disorder_assembly
_atom_site_disorder_group
O3A O 0.7211(4) 0.6061(3) -0.0628(6) 0.0308(9) Uani 0.5 1 d . U P A 1
O4A O 0.3764(3) 0.5855(3) 0.3129(6) 0.0285(9) Uani 0.5 1 d . U P A 1
N3A N 0.6583(4) 0.5703(4) 0.1396(6) 0.0244(9) Uani 0.5 1 d D U P A 1
N4A N 0.5145(4) 0.5568(4) 0.2936(7) 0.0240(9) Uani 0.5 1 d D U P A 1
C22A C 0.6461(6) 0.6631(5) -0.2521(9) 0.0261(10) Uani 0.5 1 d . U P A 1
H22A H 0.6930 0.6683 -0.3037 0.031 Uiso 0.5 1 calc R U P A 1
C23A C 0.5762(6) 0.6876(4) -0.3043(8) 0.0287(10) Uani 0.5 1 d . U P A 1
H23A H 0.5754 0.7084 -0.3929 0.034 Uiso 0.5 1 calc R U P A 1
C32A C 0.3629(5) 0.7076(4) -0.2046(9) 0.0304(10) Uani 0.5 1 d . U P A 1
H32A H 0.3139 0.7279 -0.2371 0.036 Uiso 0.5 1 calc R U P A 1
C33A C 0.4286(6) 0.7116(5) -0.2843(8) 0.0261(11) Uani 0.5 1 d . U P A 1
H33A H 0.4245 0.7327 -0.3725 0.031 Uiso 0.5 1 calc R U P A 1
C37A C 0.4542(5) 0.5941(5) 0.3732(8) 0.0271(10) Uani 0.5 1 d . U P A 1
H37A H 0.4664 0.6523 0.3840 0.032 Uiso 0.5 1 calc R U P A 1
H37B H 0.4538 0.5691 0.4632 0.032 Uiso 0.5 1 calc R U P A 1
C38A C 0.5917(4) 0.5493(5) 0.3542(7) 0.0241(9) Uani 0.5 1 d D U P A 1
H38A H 0.5884 0.5131 0.4329 0.029 Uiso 0.5 1 calc R U P A 1
H38B H 0.6098 0.6031 0.3853 0.029 Uiso 0.5 1 calc R U P A 1
C21A C 0.6504(5) 0.6291(5) -0.1184(8) 0.0254(9) Uani 0.5 1 d . U P A 1
C24A C 0.5056(5) 0.6834(4) -0.2336(8) 0.0243(9) Uani 0.5 1 d . U P A 1
C25A C 0.5093(5) 0.6518(4) -0.1028(11) 0.0202(9) Uani 0.5 1 d . U P A 1
C26A C 0.5802(7) 0.6233(8) -0.0454(11) 0.0207(9) Uani 0.5 1 d . U P A 1
C27A C 0.5831(9) 0.5933(10) 0.0893(14) 0.0209(9) Uani 0.5 1 d . U P A 1
C28A C 0.5160(6) 0.5898(8) 0.1618(15) 0.0213(9) Uani 0.5 1 d . U P A 1
C29A C 0.4418(2) 0.6180(4) 0.1066(5) 0.0214(8) Uani 0.5 1 d G U P A 1
C30A C 0.4384(3) 0.6486(4) -0.0228(5) 0.0219(9) Uani 0.5 1 d G U P A 1
C31A C 0.3665(3) 0.6741(3) -0.0756(4) 0.0271(9) Uani 0.5 1 d G U P A 1
C34A C 0.2980(2) 0.6689(3) 0.0010(5) 0.0259(10) Uani 0.5 1 d G U P A 1
H34A H 0.2489 0.6863 -0.0352 0.031 Uiso 0.5 1 calc R U P A 1
C35A C 0.3014(2) 0.6383(3) 0.1304(5) 0.0298(10) Uani 0.5 1 d G U P A 1
H35A H 0.2547 0.6347 0.1828 0.036 Uiso 0.5 1 calc R U P A 1
C36A C 0.3733(3) 0.6128(3) 0.1833(4) 0.0260(9) Uani 0.5 1 d G U P A 1
C39A C 0.6508(4) 0.5152(4) 0.2541(7) 0.0246(10) Uani 0.5 1 d D U P A 1
H39A H 0.7029 0.5083 0.2978 0.030 Uiso 0.5 1 calc R U P A 1
H39B H 0.6327 0.4614 0.2228 0.030 Uiso 0.5 1 calc R U P A 1
C40A C 0.7117(4) 0.5448(5) 0.0363(8) 0.0280(9) Uani 0.5 1 d D U P A 1
H40A H 0.7639 0.5320 0.0762 0.034 Uiso 0.5 1 calc R U P A 1
H40B H 0.6911 0.4949 -0.0063 0.034 Uiso 0.5 1 calc R U P A 1
O3B O 0.7296(3) 0.5942(3) -0.0022(6) 0.0266(8) Uani 0.5 1 d . U P B 2
O4B O 0.3494(4) 0.6035(4) 0.2644(6) 0.0352(10) Uani 0.5 1 d . U P B 2
N3B N 0.6423(4) 0.5703(4) 0.1814(6) 0.0251(9) Uani 0.5 1 d D U P B 2
N4B N 0.4853(4) 0.5684(4) 0.2891(8) 0.0275(9) Uani 0.5 1 d D U P B 2
C21B C 0.6690(5) 0.6199(4) -0.0798(8) 0.0228(9) Uani 0.5 1 d . U P B 2
C24B C 0.5416(5) 0.6774(4) -0.2394(7) 0.0180(9) Uani 0.5 1 d . U P B 2
C25B C 0.5285(5) 0.6501(4) -0.1049(11) 0.0190(9) Uani 0.5 1 d . U P B 2
C26B C 0.5912(7) 0.6203(8) -0.0277(11) 0.0204(9) Uani 0.5 1 d . U P B 2
C27B C 0.5755(9) 0.5938(10) 0.1044(14) 0.0209(9) Uani 0.5 1 d . U P B 2
C28B C 0.5019(6) 0.5954(8) 0.1603(15) 0.0215(9) Uani 0.5 1 d . U P B 2
C29B C 0.4379(3) 0.6276(4) 0.0807(5) 0.0228(9) Uani 0.5 1 d G U P B 2
C30B C 0.4498(2) 0.6545(4) -0.0495(5) 0.0205(8) Uani 0.5 1 d G U P B 2
C31B C 0.3863(3) 0.6829(3) -0.1243(4) 0.0225(9) Uani 0.5 1 d G U P B 2
C34B C 0.3109(2) 0.6844(3) -0.0688(5) 0.0275(10) Uani 0.5 1 d G U P B 2
H34B H 0.2674 0.7038 -0.1199 0.033 Uiso 0.5 1 calc R U P B 2
C35B C 0.2990(2) 0.6575(3) 0.0615(5) 0.0276(10) Uani 0.5 1 d G U P B 2
H35B H 0.2475 0.6585 0.0994 0.033 Uiso 0.5 1 calc R U P B 2
C36B C 0.3625(3) 0.6291(3) 0.1362(4) 0.0283(9) Uani 0.5 1 d G U P B 2
C40B C 0.7048(4) 0.5368(5) 0.0976(8) 0.0261(9) Uani 0.5 1 d D U P B 2
H40C H 0.7506 0.5219 0.1543 0.031 Uiso 0.5 1 calc R U P B 2
H40D H 0.6854 0.4871 0.0532 0.031 Uiso 0.5 1 calc R U P B 2
C22B C 0.6807(4) 0.6492(4) -0.2123(8) 0.0211(9) Uani 0.5 1 d . U P B 2
H22B H 0.7325 0.6500 -0.2494 0.025 Uiso 0.5 1 calc R U P B 2
C23B C 0.6167(5) 0.6767(4) -0.2884(8) 0.0179(9) Uani 0.5 1 d . U P B 2
H23B H 0.6260 0.6955 -0.3769 0.021 Uiso 0.5 1 calc R U P B 2
C32B C 0.3977(5) 0.7112(4) -0.2559(8) 0.0198(10) Uani 0.5 1 d . U P B 2
H32B H 0.3545 0.7324 -0.3056 0.024 Uiso 0.5 1 calc R U P B 2
C33B C 0.4730(4) 0.7077(4) -0.3124(7) 0.0200(9) Uani 0.5 1 d . U P B 2
H33B H 0.4799 0.7257 -0.4019 0.024 Uiso 0.5 1 calc R U P B 2
C37B C 0.4199(5) 0.6113(5) 0.3485(8) 0.0311(10) Uani 0.5 1 d . U P B 2
H37C H 0.4089 0.5891 0.4386 0.037 Uiso 0.5 1 calc R U P B 2
H37D H 0.4338 0.6692 0.3585 0.037 Uiso 0.5 1 calc R U P B 2
C38B C 0.5557(5) 0.5607(5) 0.3740(8) 0.0297(10) Uani 0.5 1 d D U P B 2
H38C H 0.5428 0.5282 0.4544 0.036 Uiso 0.5 1 calc R U P B 2
H38D H 0.5732 0.6149 0.4038 0.036 Uiso 0.5 1 calc R U P B 2
C39B C 0.6209(5) 0.5201(5) 0.2962(8) 0.0276(10) Uani 0.5 1 d D U P B 2
H39C H 0.6677 0.5124 0.3546 0.033 Uiso 0.5 1 calc R U P B 2
H39D H 0.6031 0.4663 0.2651 0.033 Uiso 0.5 1 calc R U P B 2
O1 O 1.15075(14) 0.81772(14) 0.7730(3) 0.0257(5) Uani 1 1 d . . . . .
O2 O 0.76820(13) 0.87631(13) 1.0089(2) 0.0217(5) Uani 1 1 d . . . . .
N1 N 1.01187(16) 0.80890(16) 0.7372(3) 0.0197(6) Uani 1 1 d . . . . .
N2 N 0.85395(15) 0.83886(16) 0.8324(3) 0.0191(5) Uani 1 1 d . . . . .
C1 C 1.13971(18) 0.84998(18) 0.8994(3) 0.0210(6) Uani 1 1 d . . . . .
C2 C 1.20466(19) 0.86747(19) 0.9788(4) 0.0238(7) Uani 1 1 d . . . . .
H2 H 1.2566 0.8577 0.9462 0.029 Uiso 1 1 calc R U . . .
C3 C 1.19385(19) 0.89931(19) 1.1062(4) 0.0228(7) Uani 1 1 d . . . . .
H3 H 1.2388 0.9118 1.1593 0.027 Uiso 1 1 calc R U . . .
C4 C 1.11761(18) 0.91345(18) 1.1583(3) 0.0199(6) Uani 1 1 d . . . . .
C5 C 1.05149(18) 0.89449(17) 1.0763(3) 0.0161(6) Uani 1 1 d . . . . .
C6 C 1.06275(18) 0.86298(18) 0.9463(3) 0.0175(6) Uani 1 1 d . . . . .
C7 C 0.99633(18) 0.84186(17) 0.8646(3) 0.0170(6) Uani 1 1 d . . . . .
C8 C 0.92121(18) 0.85328(17) 0.9109(3) 0.0162(6) Uani 1 1 d . . . . .
C9 C 0.90874(18) 0.88385(17) 1.0428(3) 0.0157(6) Uani 1 1 d . . . . .
C10 C 0.97331(18) 0.90439(17) 1.1260(3) 0.0155(6) Uani 1 1 d . . . . .
C11 C 0.9600(2) 0.93455(17) 1.2571(3) 0.0186(6) Uani 1 1 d . . . . .
C12 C 1.0282(2) 0.95296(18) 1.3383(3) 0.0213(7) Uani 1 1 d . . . . .
H12 H 1.0207 0.9722 1.4270 0.026 Uiso 1 1 calc R U . . .
C13 C 1.1029(2) 0.94346(18) 1.2907(3) 0.0222(7) Uani 1 1 d . . . . .
H13 H 1.1464 0.9570 1.3465 0.027 Uiso 1 1 calc R U . . .
C14 C 0.88163(19) 0.94641(18) 1.2991(3) 0.0201(6) Uani 1 1 d . . . . .
H14 H 0.8718 0.9670 1.3863 0.024 Uiso 1 1 calc R U . . .
C15 C 0.81815(18) 0.92869(18) 1.2157(3) 0.0198(7) Uani 1 1 d . . . . .
H15 H 0.7656 0.9389 1.2448 0.024 Uiso 1 1 calc R U . . .
C16 C 0.83167(18) 0.89621(18) 1.0904(3) 0.0182(6) Uani 1 1 d . . . . .
C17 C 0.78713(18) 0.81446(18) 0.9141(3) 0.0216(6) Uani 1 1 d . . . . .
H17A H 0.7408 0.8040 0.8561 0.026 Uiso 1 1 calc R U . . .
H17B H 0.8001 0.7637 0.9620 0.026 Uiso 1 1 calc R U . . .
C18 C 0.8694(2) 0.7886(2) 0.7149(3) 0.0239(7) Uani 1 1 d . . . . .
H18A H 0.8242 0.7921 0.6521 0.029 Uiso 1 1 calc R U . . .
H18B H 0.8755 0.7314 0.7425 0.029 Uiso 1 1 calc R U . . .
C19 C 0.9445(2) 0.8175(2) 0.6459(3) 0.0252(7) Uani 1 1 d . . . . .
H19A H 0.9538 0.7850 0.5641 0.030 Uiso 1 1 calc R U . . .
H19B H 0.9386 0.8748 0.6193 0.030 Uiso 1 1 calc R U . . .
C20 C 1.0878(2) 0.8364(2) 0.6826(3) 0.0258(7) Uani 1 1 d . . . . .
H20A H 1.0975 0.8096 0.5955 0.031 Uiso 1 1 calc R U . . .
H20B H 1.0858 0.8955 0.6674 0.031 Uiso 1 1 calc R U . . .

loop_
_atom_site_aniso_label
_atom_site_aniso_U_11
_atom_site_aniso_U_22
_atom_site_aniso_U_33
_atom_site_aniso_U_23
_atom_site_aniso_U_13
_atom_site_aniso_U_12
O3A 0.0301(17) 0.0242(16) 0.038(2) 0.0031(17) 0.0065(18) -0.0013(15)
O4A 0.0292(18) 0.0293(18) 0.0269(18) -0.0039(16) 0.0078(16) -0.0044(16)
N3A 0.0258(17) 0.0196(14) 0.0277(18) 0.0031(16) -0.0018(15) -0.0014(14)
N4A 0.0278(19) 0.0227(16) 0.0215(15) 0.0021(14) 0.0006(16) -0.0035(16)
C22A 0.031(2) 0.0204(18) 0.027(2) 0.0000(17) 0.0081(18) -0.0034(19)
C23A 0.039(2) 0.0210(18) 0.0265(19) 0.0008(17) 0.0027(19) -0.003(2)
C32A 0.038(2) 0.0207(18) 0.033(2) -0.0051(18) -0.0087(19) 0.0008(19)
C33A 0.037(2) 0.0172(17) 0.024(2) -0.0002(18) -0.009(2) 0.001(2)
C37A 0.032(2) 0.026(2) 0.0238(19) -0.0012(17) 0.0036(18) -0.0049(19)
C38A 0.028(2) 0.0216(17) 0.0228(18) 0.0066(16) -0.0020(17) -0.0025(18)
C21A 0.0287(18) 0.0181(16) 0.0295(18) 0.0000(16) 0.0048(16) -0.0012(15)
C24A 0.0328(19) 0.0167(15) 0.0236(16) -0.0001(14) -0.0032(17) -0.0012(17)
C25A 0.0279(18) 0.0131(15) 0.0197(16) -0.0008(14) -0.0040(17) -0.0014(16)
C26A 0.0257(18) 0.0145(15) 0.0220(18) 0.0002(16) 0.0013(16) -0.0018(16)
C27A 0.0256(18) 0.0147(15) 0.0224(18) -0.0001(16) -0.0020(15) -0.0028(16)
C28A 0.0277(19) 0.0160(16) 0.0202(16) -0.0013(15) -0.0013(17) -0.0049(17)
C29A 0.0264(15) 0.0161(17) 0.0216(18) -0.0054(15) 0.0005(15) -0.0044(14)
C30A 0.0264(16) 0.0153(16) 0.0240(18) -0.0054(16) -0.0054(15) -0.0011(15)
C31A 0.0304(17) 0.0187(16) 0.032(2) -0.0065(17) -0.0071(17) 0.0020(16)
C34A 0.0265(17) 0.0193(17) 0.032(2) -0.0078(18) -0.0082(18) 0.0017(16)
C35A 0.0293(18) 0.024(2) 0.036(2) -0.0096(19) 0.0010(19) -0.0027(17)
C36A 0.0292(16) 0.0229(17) 0.0259(19) -0.0071(16) 0.0046(16) -0.0050(15)
C39A 0.026(2) 0.0194(17) 0.028(2) 0.0036(18) -0.0054(18) -0.0013(18)
C40A 0.0263(17) 0.0234(17) 0.034(2) 0.0029(19) 0.0014(18) 0.0003(16)
O3B 0.0252(16) 0.0233(16) 0.0313(19) 0.0039(17) -0.0071(16) 0.0002(14)
O4B 0.038(2) 0.0312(19) 0.036(2) -0.0063(18) 0.0139(17) -0.0085(17)
N3B 0.0287(17) 0.0204(14) 0.0261(18) 0.0024(16) -0.0065(15) 0.0002(15)
N4B 0.0364(19) 0.0233(16) 0.0228(15) -0.0003(14) 0.0040(16) -0.0052(16)
C21B 0.0242(17) 0.0178(16) 0.0265(18) 0.0017(16) -0.0045(16) -0.0008(15)
C24B 0.0214(19) 0.0132(15) 0.0195(16) -0.0003(15) 0.0012(17) -0.0009(17)
C25B 0.0241(18) 0.0133(15) 0.0195(16) -0.0019(14) 0.0000(17) -0.0014(16)
C26B 0.0248(18) 0.0143(15) 0.0221(18) -0.0006(16) -0.0015(15) -0.0019(16)
C27B 0.0262(18) 0.0145(15) 0.0221(18) 0.0003(16) -0.0033(15) -0.0026(16)
C28B 0.0278(18) 0.0161(16) 0.0206(16) -0.0017(15) 0.0021(17) -0.0054(17)
C29B 0.0264(15) 0.0174(17) 0.0246(18) -0.0065(16) 0.0012(15) -0.0046(15)
C30B 0.0251(16) 0.0140(15) 0.0223(18) -0.0034(15) -0.0043(15) -0.0017(15)
C31B 0.0269(17) 0.0146(15) 0.0261(19) -0.0047(16) -0.0054(15) 0.0010(15)
C34B 0.0281(19) 0.0198(18) 0.035(2) -0.0108(19) -0.0006(19) 0.0005(17)
C35B 0.0268(17) 0.0227(18) 0.033(2) -0.0098(18) 0.0069(19) -0.0044(16)
C36B 0.0300(16) 0.0227(17) 0.0323(19) -0.0081(16) 0.0062(16) -0.0061(15)
C40B 0.0271(18) 0.0212(17) 0.030(2) 0.0033(18) -0.0080(18) 0.0016(16)
C22B 0.0212(19) 0.0153(18) 0.0269(19) 0.0008(17) 0.0041(18) -0.0004(17)
C23B 0.019(2) 0.0142(17) 0.0207(18) 0.0013(16) 0.0025(17) 0.0004(18)
C32B 0.023(2) 0.0132(17) 0.024(2) -0.0021(17) -0.0057(18) 0.001(2)
C33B 0.027(2) 0.0131(17) 0.0201(18) 0.0004(16) -0.0081(18) 0.0004(18)
C37B 0.038(2) 0.0282(19) 0.0276(19) -0.0038(17) 0.0090(18) -0.0063(18)
C38B 0.041(2) 0.0249(19) 0.0230(19) 0.0027(18) -0.0016(19) -0.004(2)
C39B 0.035(2) 0.0227(17) 0.0251(19) 0.0045(17) -0.0051(17) -0.0024(18)
O1 0.0217(12) 0.0243(11) 0.0311(13) -0.0047(10) 0.0090(10) 0.0013(9)
O2 0.0158(11) 0.0241(11) 0.0253(12) 0.0011(9) -0.0023(9) -0.0012(9)
N1 0.0215(14) 0.0200(13) 0.0177(13) -0.0033(10) 0.0035(11) -0.0004(10)
N2 0.0189(13) 0.0190(12) 0.0194(12) -0.0002(10) -0.0032(10) -0.0015(10)
C1 0.0200(16) 0.0152(13) 0.0279(17) -0.0002(13) 0.0051(13) 0.0004(11)
C2 0.0162(15) 0.0181(14) 0.0371(19) 0.0040(14) 0.0043(14) 0.0004(12)
C3 0.0157(15) 0.0182(14) 0.0345(18) 0.0040(13) -0.0046(13) -0.0021(12)
C4 0.0193(15) 0.0144(13) 0.0261(16) 0.0035(12) -0.0053(13) 0.0010(11)
C5 0.0162(14) 0.0107(12) 0.0212(15) 0.0035(11) -0.0010(12) 0.0001(10)
C6 0.0152(14) 0.0146(13) 0.0227(15) 0.0014(12) 0.0025(12) 0.0012(11)
C7 0.0203(15) 0.0129(13) 0.0177(14) -0.0008(12) 0.0017(12) -0.0008(11)
C8 0.0181(15) 0.0135(12) 0.0170(14) 0.0017(11) -0.0014(12) -0.0011(11)
C9 0.0173(14) 0.0123(12) 0.0174(14) 0.0019(11) -0.0003(12) -0.0009(11)
C10 0.0167(14) 0.0120(13) 0.0178(14) 0.0026(11) -0.0014(11) -0.0004(10)
C11 0.0257(17) 0.0122(13) 0.0179(15) 0.0019(12) 0.0000(12) -0.0016(11)
C12 0.0323(18) 0.0154(14) 0.0163(14) -0.0008(12) -0.0040(13) -0.0004(12)
C13 0.0263(16) 0.0166(14) 0.0236(16) 0.0012(12) -0.0098(14) -0.0027(12)
C14 0.0244(16) 0.0157(13) 0.0202(15) 0.0009(12) 0.0046(13) 0.0004(12)
C15 0.0166(15) 0.0182(14) 0.0246(16) 0.0061(12) 0.0089(12) 0.0024(12)
C16 0.0149(14) 0.0172(14) 0.0226(15) 0.0052(12) -0.0023(12) 0.0003(11)
C17 0.0190(15) 0.0199(14) 0.0258(16) 0.0048(13) -0.0072(13) -0.0022(12)
C18 0.0258(17) 0.0208(15) 0.0252(17) -0.0055(13) -0.0080(13) -0.0009(13)
C19 0.0347(19) 0.0205(15) 0.0203(16) -0.0036(13) -0.0007(14) 0.0010(13)
C20 0.0291(18) 0.0258(16) 0.0225(16) -0.0044(14) 0.0086(14) -0.0020(14)

loop_
_atom_type_symbol
_atom_type_description
_atom_type_scat_dispersion_real
_atom_type_scat_dispersion_imag
_atom_type_scat_source
C C 0.0033 0.0016 'International Tables Vol C Tables 4.2.6.8 and 6.1.1.4'
H H 0.0000 0.0000 'International Tables Vol C Tables 4.2.6.8 and 6.1.1.4'
N N 0.0061 0.0033 'International Tables Vol C Tables 4.2.6.8 and 6.1.1.4'
O O 0.0106 0.0060 'International Tables Vol C Tables 4.2.6.8 and 6.1.1.4'

loop_
_geom_angle_atom_site_label_1
_geom_angle_atom_site_label_2
_geom_angle_atom_site_label_3
_geom_angle
C21A O3A C40A 112.4(6)
C36A O4A C37A 113.2(5)
C27A N3A C40A 112.8(7)
C27A N3A C39A 111.4(7)
C40A N3A C39A 115.6(6)
C28A N4A C37A 111.1(7)
C28A N4A C38A 113.8(6)
C37A N4A C38A 116.6(6)
C23A C22A C21A 121.0(7)
C23A C22A H22A 119.5
C21A C22A H22A 119.5
C24A C23A C22A 122.7(7)
C24A C23A H23A 118.7
C22A C23A H23A 118.7
C33A C32A C31A 121.2(7)
C33A C32A H32A 119.4
C31A C32A H32A 119.4
C32A C33A C24A 120.1(7)
C32A C33A H33A 119.9
C24A C33A H33A 119.9
N4A C37A O4A 111.8(6)
N4A C37A H37A 109.3
O4A C37A H37A 109.3
N4A C37A H37B 109.3
O4A C37A H37B 109.3
H37A C37A H37B 107.9
N4A C38A C39A 110.5(6)
N4A C38A H38A 109.5
C39A C38A H38A 109.5
N4A C38A H38B 109.5
C39A C38A H38B 109.5
H38A C38A H38B 108.1
O3A C21A C26A 120.7(7)
O3A C21A C22A 121.6(7)
C26A C21A C22A 117.6(8)
C23A C24A C33A 124.7(7)
C23A C24A C25A 116.9(8)
C33A C24A C25A 118.4(8)
C30A C25A C26A 118.0(9)
C30A C25A C24A 119.4(7)
C26A C25A C24A 122.6(9)
C21A C26A C25A 119.2(9)
C21A C26A C27A 118.9(10)
C25A C26A C27A 121.8(12)
C28A C27A N3A 123.6(12)
C28A C27A C26A 119.3(15)
N3A C27A C26A 117.1(10)
C27A C28A N4A 121.8(10)
C27A C28A C29A 120.8(13)
N4A C28A C29A 117.4(9)
C30A C29A C36A 120.0
C30A C29A C28A 120.5(7)
C36A C29A C28A 119.5(7)
C31A C30A C29A 120.0
C31A C30A C25A 120.3(5)
C29A C30A C25A 119.6(5)
C30A C31A C34A 120.0
C30A C31A C32A 120.4(5)
C34A C31A C32A 119.6(5)
C35A C34A C31A 120.0
C35A C34A H34A 120.0
C31A C34A H34A 120.0
C36A C35A C34A 120.0
C36A C35A H35A 120.0
C34A C35A H35A 120.0
O4A C36A C35A 119.4(4)
O4A C36A C29A 120.5(4)
C35A C36A C29A 120.0
N3A C39A C38A 109.8(6)
N3A C39A H39A 109.7
C38A C39A H39A 109.7
N3A C39A H39B 109.7
C38A C39A H39B 109.7
H39A C39A H39B 108.2
O3A C40A N3A 111.1(6)
O3A C40A H40A 109.4
N3A C40A H40A 109.4
O3A C40A H40B 109.4
N3A C40A H40B 109.4
H40A C40A H40B 108.0
C21B O3B C40B 112.6(6)
C36B O4B C37B 112.2(5)
C27B N3B C40B 111.6(7)
C27B N3B C39B 112.6(8)
C40B N3B C39B 114.5(6)
C28B N4B C37B 112.2(7)
C28B N4B C38B 113.5(7)
C37B N4B C38B 115.2(7)
O3B C21B C26B 119.6(7)
O3B C21B C22B 122.3(7)
C26B C21B C22B 118.0(7)
C23B C24B C25B 118.5(7)
C23B C24B C33B 124.4(7)
C25B C24B C33B 117.0(7)
C26B C25B C24B 120.7(8)
C26B C25B C30B 120.3(10)
C24B C25B C30B 119.0(7)
C21B C26B C25B 120.2(10)
C21B C26B C27B 121.1(10)
C25B C26B C27B 118.7(12)
C28B C27B N3B 120.6(11)
C28B C27B C26B 123.1(15)
N3B C27B C26B 116.2(11)
C27B C28B C29B 117.8(13)
C27B C28B N4B 123.8(11)
C29B C28B N4B 118.4(8)
C30B C29B C36B 120.0
C30B C29B C28B 121.7(6)
C36B C29B C28B 118.3(6)
C31B C30B C29B 120.0
C31B C30B C25B 121.6(5)
C29B C30B C25B 118.4(5)
C30B C31B C34B 120.0
C30B C31B C32B 120.5(5)
C34B C31B C32B 119.5(5)
C35B C34B C31B 120.0
C35B C34B H34B 120.0
C31B C34B H34B 120.0
C34B C35B C36B 120.0
C34B C35B H35B 120.0
C36B C35B H35B 120.0
O4B C36B C35B 118.9(4)
O4B C36B C29B 121.1(4)
C35B C36B C29B 120.0
O3B C40B N3B 111.0(6)
O3B C40B H40C 109.4
N3B C40B H40C 109.4
O3B C40B H40D 109.4
N3B C40B H40D 109.4
H40C C40B H40D 108.0
C21B C22B C23B 120.6(7)
C21B C22B H22B 119.7
C23B C22B H22B 119.7
C24B C23B C22B 121.9(7)
C24B C23B H23B 119.0
C22B C23B H23B 119.0
C33B C32B C31B 119.3(6)
C33B C32B H32B 120.3
C31B C32B H32B 120.3
C32B C33B C24B 122.5(6)
C32B C33B H33B 118.7
C24B C33B H33B 118.7
O4B C37B N4B 110.1(6)
O4B C37B H37C 109.6
N4B C37B H37C 109.6
O4B C37B H37D 109.6
N4B C37B H37D 109.6
H37C C37B H37D 108.1
N4B C38B C39B 109.6(6)
N4B C38B H38C 109.8
C39B C38B H38C 109.8
N4B C38B H38D 109.8
C39B C38B H38D 109.8
H38C C38B H38D 108.2
N3B C39B C38B 109.5(6)
N3B C39B H39C 109.8
C38B C39B H39C 109.8
N3B C39B H39D 109.8
C38B C39B H39D 109.8
H39C C39B H39D 108.2
C1 O1 C20 113.1(2)
C16 O2 C17 112.7(2)
C7 N1 C20 112.3(3)
C7 N1 C19 112.3(3)
C20 N1 C19 114.7(3)
C8 N2 C17 111.3(3)
C8 N2 C18 113.6(3)
C17 N2 C18 115.7(3)
O1 C1 C2 119.8(3)
O1 C1 C6 119.4(3)
C2 C1 C6 120.9(3)
C1 C2 C3 120.0(3)
C1 C2 H2 120.0
C3 C2 H2 120.0
C2 C3 C4 121.5(3)
C2 C3 H3 119.3
C4 C3 H3 119.3
C3 C4 C5 118.0(3)
C3 C4 C13 123.9(3)
C5 C4 C13 118.1(3)
C6 C5 C4 120.4(3)
C6 C5 C10 119.3(3)
C4 C5 C10 120.3(3)
C1 C6 C5 119.3(3)
C1 C6 C7 120.0(3)
C5 C6 C7 120.6(3)
C8 C7 N1 122.2(3)
C8 C7 C6 120.2(3)
N1 C7 C6 117.6(3)
C7 C8 N2 122.8(3)
C7 C8 C9 119.9(3)
N2 C8 C9 117.2(3)
C16 C9 C10 118.9(3)
C16 C9 C8 120.1(3)
C10 C9 C8 120.9(3)
C9 C10 C11 120.3(3)
C9 C10 C5 119.0(3)
C11 C10 C5 120.7(3)
C14 C11 C10 118.4(3)
C14 C11 C12 123.8(3)
C10 C11 C12 117.8(3)
C13 C12 C11 121.5(3)
C13 C12 H12 119.3
C11 C12 H12 119.3
C12 C13 C4 121.6(3)
C12 C13 H13 119.2
C4 C13 H13 119.2
C15 C14 C11 121.3(3)
C15 C14 H14 119.3
C11 C14 H14 119.3
C16 C15 C14 119.8(3)
C16 C15 H15 120.1
C14 C15 H15 120.1
C15 C16 O2 119.8(3)
C15 C16 C9 121.2(3)
O2 C16 C9 119.1(3)
O2 C17 N2 110.4(2)
O2 C17 H17A 109.6
N2 C17 H17A 109.6
O2 C17 H17B 109.6
N2 C17 H17B 109.6
H17A C17 H17B 108.1
N2 C18 C19 109.6(3)
N2 C18 H18A 109.8
C19 C18 H18A 109.8
N2 C18 H18B 109.8
C19 C18 H18B 109.8
H18A C18 H18B 108.2
N1 C19 C18 109.6(3)
N1 C19 H19A 109.7
C18 C19 H19A 109.7
N1 C19 H19B 109.7
C18 C19 H19B 109.7
H19A C19 H19B 108.2
O1 C20 N1 110.5(3)
O1 C20 H20A 109.6
N1 C20 H20A 109.6
O1 C20 H20B 109.6
N1 C20 H20B 109.6
H20A C20 H20B 108.1

loop_
_geom_bond_atom_site_label_1
_geom_bond_atom_site_label_2
_geom_bond_distance
O3A C21A 1.371(10)
O3A C40A 1.425(10)
O4A C36A 1.372(7)
O4A C37A 1.452(9)
N3A C27A 1.419(18)
N3A C40A 1.435(8)
N3A C39A 1.468(8)
N4A C28A 1.426(16)
N4A C37A 1.432(10)
N4A C38A 1.444(8)
C22A C23A 1.353(12)
C22A C21A 1.451(12)
C22A H22A 0.9500
C23A C24A 1.388(12)
C23A H23A 0.9500
C32A C33A 1.368(12)
C32A C31A 1.403(9)
C32A H32A 0.9500
C33A C24A 1.473(12)
C33A H33A 0.9500
C37A H37A 0.9900
C37A H37B 0.9900
C38A C39A 1.522(10)
C38A H38A 0.9900
C38A H38B 0.9900
C21A C26A 1.396(14)
C24A C25A 1.409(13)
C25A C30A 1.442(10)
C25A C26A 1.410(12)
C26A C27A 1.435(17)
C27A C28A 1.348(16)
C28A C29A 1.446(10)
C29A C30A 1.3900
C29A C36A 1.3900
C30A C31A 1.3900
C31A C34A 1.3900
C34A C35A 1.3900
C34A H34A 0.9500
C35A C36A 1.3900
C35A H35A 0.9500
C39A H39A 0.9900
C39A H39B 0.9900
C40A H40A 0.9900
C40A H40B 0.9900
O3B C21B 1.353(9)
O3B C40B 1.438(9)
O4B C36B 1.367(7)
O4B C37B 1.464(11)
N3B C27B 1.420(18)
N3B C40B 1.457(9)
N3B C39B 1.460(8)
N4B C28B 1.391(16)
N4B C37B 1.441(10)
N4B C38B 1.467(9)
C21B C26B 1.414(14)
C21B C22B 1.423(11)
C24B C23B 1.362(10)
C24B C25B 1.435(13)
C24B C33B 1.458(9)
C25B C26B 1.400(12)
C25B C30B 1.443(9)
C26B C27B 1.416(16)
C27B C28B 1.364(16)
C28B C29B 1.443(12)
C29B C30B 1.3900
C29B C36B 1.3900
C30B C31B 1.3900
C31B C34B 1.3900
C31B C32B 1.408(9)
C34B C35B 1.3900
C34B H34B 0.9500
C35B C36B 1.3900
C35B H35B 0.9500
C40B H40C 0.9900
C40B H40D 0.9900
C22B C23B 1.398(10)
C22B H22B 0.9500
C23B H23B 0.9500
C32B C33B 1.393(10)
C32B H32B 0.9500
C33B H33B 0.9500
C37B H37C 0.9900
C37B H37D 0.9900
C38B C39B 1.506(11)
C38B H38C 0.9900
C38B H38D 0.9900
C39B H39C 0.9900
C39B H39D 0.9900
O1 C1 1.383(4)
O1 C20 1.430(4)
O2 C16 1.386(4)
O2 C17 1.429(4)
N1 C7 1.409(4)
N1 C20 1.466(4)
N1 C19 1.466(4)
N2 C8 1.401(4)
N2 C17 1.451(4)
N2 C18 1.461(4)
C1 C2 1.385(5)
C1 C6 1.399(4)
C2 C3 1.389(5)
C2 H2 0.9500
C3 C4 1.409(4)
C3 H3 0.9500
C4 C5 1.420(4)
C4 C13 1.435(5)
C5 C6 1.412(4)
C5 C10 1.421(4)
C6 C7 1.431(4)
C7 C8 1.364(4)
C8 C9 1.427(4)
C9 C16 1.402(4)
C9 C10 1.413(4)
C10 C11 1.419(4)
C11 C14 1.403(4)
C11 C12 1.442(4)
C12 C13 1.358(5)
C12 H12 0.9500
C13 H13 0.9500
C14 C15 1.390(5)
C14 H14 0.9500
C15 C16 1.381(5)
C15 H15 0.9500
C17 H17A 0.9900
C17 H17B 0.9900
C18 C19 1.521(5)
C18 H18A 0.9900
C18 H18B 0.9900
C19 H19A 0.9900
C19 H19B 0.9900
C20 H20A 0.9900
C20 H20B 0.9900

loop_
_geom_torsion_atom_site_label_1
_geom_torsion_atom_site_label_2
_geom_torsion_atom_site_label_3
_geom_torsion_atom_site_label_4
_geom_torsion
C21A C22A C23A C24A 1.4(11)
C31A C32A C33A C24A -2.4(11)
C28A N4A C37A O4A 57.6(9)
C38A N4A C37A O4A -169.7(6)
C36A O4A C37A N4A -54.0(8)
C28A N4A C38A C39A -43.8(9)
C37A N4A C38A C39A -175.3(6)
C40A O3A C21A C26A 28.2(10)
C40A O3A C21A C22A -154.3(7)
C23A C22A C21A O3A -178.2(7)
C23A C22A C21A C26A -0.6(11)
C22A C23A C24A C33A 177.9(7)
C22A C23A C24A C25A -0.2(10)
C32A C33A C24A C23A -177.5(7)
C32A C33A C24A C25A 0.6(10)
C23A C24A C25A C30A 177.9(6)
C33A C24A C25A C30A -0.4(8)
C23A C24A C25A C26A -1.7(9)
C33A C24A C25A C26A 180.0(8)
O3A C21A C26A C25A 176.3(8)
C22A C21A C26A C25A -1.3(13)
O3A C21A C26A C27A 0.4(15)
C22A C21A C26A C27A -177.2(11)
C30A C25A C26A C21A -177.1(8)
C24A C25A C26A C21A 2.5(13)
C30A C25A C26A C27A -1.3(15)
C24A C25A C26A C27A 178.3(10)
C40A N3A C27A C28A 153.9(12)
C39A N3A C27A C28A 22.0(17)
C40A N3A C27A C26A -27.5(15)
C39A N3A C27A C26A -159.4(11)
C21A C26A C27A C28A 178.0(12)
C25A C26A C27A C28A 2(2)
C21A C26A C27A N3A -0.7(19)
C25A C26A C27A N3A -176.5(10)
N3A C27A C28A N4A -5(2)
C26A C27A C28A N4A 176.8(12)
N3A C27A C28A C29A 176.9(11)
C26A C27A C28A C29A -2(2)
C37A N4A C28A C27A 150.5(12)
C38A N4A C28A C27A 16.4(15)
C37A N4A C28A C29A -31.0(12)
C38A N4A C28A C29A -165.2(8)
C27A C28A C29A C30A 0.5(15)
N4A C28A C29A C30A -178.1(6)
C27A C28A C29A C36A 179.3(10)
N4A C28A C29A C36A 0.8(12)
C36A C29A C30A C31A 0.0
C28A C29A C30A C31A 178.8(8)
C36A C29A C30A C25A -178.4(6)
C28A C29A C30A C25A 0.4(7)
C26A C25A C30A C31A -178.4(7)
C24A C25A C30A C31A 2.0(7)
C26A C25A C30A C29A 0.0(8)
C24A C25A C30A C29A -179.6(4)
C29A C30A C31A C34A 0.0
C25A C30A C31A C34A 178.4(6)
C29A C30A C31A C32A 177.8(5)
C25A C30A C31A C32A -3.7(6)
C33A C32A C31A C30A 4.0(9)
C33A C32A C31A C34A -178.2(6)
C30A C31A C34A C35A 0.0
C32A C31A C34A C35A -177.9(5)
C31A C34A C35A C36A 0.0
C37A O4A C36A C35A -154.9(5)
C37A O4A C36A C29A 22.6(7)
C34A C35A C36A O4A 177.5(5)
C34A C35A C36A C29A 0.0
C30A C29A C36A O4A -177.5(5)
C28A C29A C36A O4A 3.7(8)
C30A C29A C36A C35A 0.0
C28A C29A C36A C35A -178.8(8)
C27A N3A C39A C38A -48.7(9)
C40A N3A C39A C38A -179.2(6)
N4A C38A C39A N3A 61.5(7)
C21A O3A C40A N3A -56.5(8)
C27A N3A C40A O3A 56.3(10)
C39A N3A C40A O3A -173.8(6)
C40B O3B C21B C26B 27.4(10)
C40B O3B C21B C22B -154.5(6)
C23B C24B C25B C26B -2.6(9)
C33B C24B C25B C26B -179.8(8)
C23B C24B C25B C30B 176.8(6)
C33B C24B C25B C30B -0.4(7)
O3B C21B C26B C25B 177.2(8)
C22B C21B C26B C25B -1.0(13)
O3B C21B C26B C27B -0.4(16)
C22B C21B C26B C27B -178.6(11)
C24B C25B C26B C21B 2.6(13)
C30B C25B C26B C21B -176.8(8)
C24B C25B C26B C27B -179.8(10)
C30B C25B C26B C27B 0.8(15)
C40B N3B C27B C28B 153.6(12)
C39B N3B C27B C28B 23.1(16)
C40B N3B C27B C26B -30.8(15)
C39B N3B C27B C26B -161.3(11)
C21B C26B C27B C28B 177.9(12)
C25B C26B C27B C28B 0(2)
C21B C26B C27B N3B 2.4(19)
C25B C26B C27B N3B -175.1(10)
N3B C27B C28B C29B 173.9(11)
C26B C27B C28B C29B -1(2)
N3B C27B C28B N4B -6(2)
C26B C27B C28B N4B 178.9(13)
C37B N4B C28B C27B 150.2(12)
C38B N4B C28B C27B 17.4(15)
C37B N4B C28B C29B -29.5(13)
C38B N4B C28B C29B -162.3(9)
C27B C28B C29B C30B 1.4(14)
N4B C28B C29B C30B -178.9(7)
C27B C28B C29B C36B 179.6(10)
N4B C28B C29B C36B -0.7(13)
C36B C29B C30B C31B 0.0
C28B C29B C30B C31B 178.2(8)
C36B C29B C30B C25B -178.5(6)
C28B C29B C30B C25B -0.3(7)
C26B C25B C30B C31B -179.2(7)
C24B C25B C30B C31B 1.3(7)
C26B C25B C30B C29B -0.8(8)
C24B C25B C30B C29B 179.8(3)
C29B C30B C31B C34B 0.0
C25B C30B C31B C34B 178.4(6)
C29B C30B C31B C32B 179.3(5)
C25B C30B C31B C32B -2.3(6)
C30B C31B C34B C35B 0.0
C32B C31B C34B C35B -179.3(5)
C31B C34B C35B C36B 0.0
C37B O4B C36B C35B -153.4(5)
C37B O4B C36B C29B 26.1(7)
C34B C35B C36B O4B 179.6(5)
C34B C35B C36B C29B 0.0
C30B C29B C36B O4B -179.5(5)
C28B C29B C36B O4B 2.2(8)
C30B C29B C36B C35B 0.0
C28B C29B C36B C35B -178.2(8)
C21B O3B C40B N3B -56.4(8)
C27B N3B C40B O3B 58.2(10)
C39B N3B C40B O3B -172.3(6)
O3B C21B C22B C23B -178.7(6)
C26B C21B C22B C23B -0.6(10)
C25B C24B C23B C22B 1.0(9)
C33B C24B C23B C22B 178.0(6)
C21B C22B C23B C24B 0.6(10)
C30B C31B C32B C33B 2.3(8)
C34B C31B C32B C33B -178.4(5)
C31B C32B C33B C24B -1.4(10)
C23B C24B C33B C32B -176.6(6)
C25B C24B C33B C32B 0.5(8)
C36B O4B C37B N4B -55.8(8)
C28B N4B C37B O4B 57.5(9)
C38B N4B C37B O4B -170.6(6)
C28B N4B C38B C39B -44.6(9)
C37B N4B C38B C39B -175.9(6)
C27B N3B C39B C38B -50.6(10)
C40B N3B C39B C38B -179.6(6)
N4B C38B C39B N3B 62.2(8)
C20 O1 C1 C2 -153.1(3)
C20 O1 C1 C6 28.2(4)
O1 C1 C2 C3 -179.5(3)
C6 C1 C2 C3 -0.8(5)
C1 C2 C3 C4 0.9(5)
C2 C3 C4 C5 -0.3(4)
C2 C3 C4 C13 177.7(3)
C3 C4 C5 C6 -0.4(4)
C13 C4 C5 C6 -178.5(3)
C3 C4 C5 C10 177.4(3)
C13 C4 C5 C10 -0.7(4)
O1 C1 C6 C5 178.8(3)
C2 C1 C6 C5 0.1(4)
O1 C1 C6 C7 0.9(4)
C2 C1 C6 C7 -177.8(3)
C4 C5 C6 C1 0.5(4)
C10 C5 C6 C1 -177.3(3)
C4 C5 C6 C7 178.4(3)
C10 C5 C6 C7 0.6(4)
C20 N1 C7 C8 152.6(3)
C19 N1 C7 C8 21.5(4)
C20 N1 C7 C6 -27.8(4)
C19 N1 C7 C6 -158.9(3)
C1 C6 C7 C8 179.0(3)
C5 C6 C7 C8 1.1(4)
C1 C6 C7 N1 -0.6(4)
C5 C6 C7 N1 -178.5(3)
N1 C7 C8 N2 -4.8(4)
C6 C7 C8 N2 175.6(3)
N1 C7 C8 C9 177.5(3)
C6 C7 C8 C9 -2.1(4)
C17 N2 C8 C7 150.2(3)
C18 N2 C8 C7 17.5(4)
C17 N2 C8 C9 -32.0(4)
C18 N2 C8 C9 -164.7(3)
C7 C8 C9 C16 179.6(3)
N2 C8 C9 C16 1.7(4)
C7 C8 C9 C10 1.5(4)
N2 C8 C9 C10 -176.4(3)
C16 C9 C10 C11 2.0(4)
C8 C9 C10 C11 -179.9(3)
C16 C9 C10 C5 -177.9(3)
C8 C9 C10 C5 0.2(4)
C6 C5 C10 C9 -1.2(4)
C4 C5 C10 C9 -179.0(3)
C6 C5 C10 C11 178.9(3)
C4 C5 C10 C11 1.0(4)
C9 C10 C11 C14 -2.6(4)
C5 C10 C11 C14 177.3(3)
C9 C10 C11 C12 178.8(3)
C5 C10 C11 C12 -1.3(4)
C14 C11 C12 C13 -177.3(3)
C10 C11 C12 C13 1.3(4)
C11 C12 C13 C4 -1.0(5)
C3 C4 C13 C12 -177.3(3)
C5 C4 C13 C12 0.7(4)
C10 C11 C14 C15 0.5(4)
C12 C11 C14 C15 179.0(3)
C11 C14 C15 C16 2.2(5)
C14 C15 C16 O2 178.1(3)
C14 C15 C16 C9 -2.8(4)
C17 O2 C16 C15 -154.7(3)
C17 O2 C16 C9 26.2(4)
C10 C9 C16 C15 0.7(4)
C8 C9 C16 C15 -177.4(3)
C10 C9 C16 O2 179.8(2)
C8 C9 C16 O2 1.7(4)
C16 O2 C17 N2 -56.9(3)
C8 N2 C17 O2 59.9(3)
C18 N2 C17 O2 -168.3(2)
C8 N2 C18 C19 -44.9(3)
C17 N2 C18 C19 -175.6(3)
C7 N1 C19 C18 -49.0(3)
C20 N1 C19 C18 -178.8(3)
N2 C18 C19 N1 61.8(3)
C1 O1 C20 N1 -56.5(3)
C7 N1 C20 O1 56.3(3)
C19 N1 C20 O1 -173.8(2)
